data_2023262
loop_
_publ_author_name
'Reynolds, Todd M.'
'Berry, Steven M.'
'Bebout, Deborah C.'

_publ_section_title
;
 Crystal structure and Hirshfeld surface analysis of
 {2-[bis(pyridin-2-ylmethyl)amino]ethane-1-thiolato}chloridocadmium(II)
;
_journal_coeditor_code YZ2058
_journal_issue 10
_journal_name_full 'Acta Crystallographica Section E Crystallographic Communications'
_journal_page_first 1081
_journal_page_last 1086
_journal_paper_doi 10.1107/S2056989024009198
_journal_volume 80
_journal_year 2024
_chemical_formula_iupac '[Cd (C14 H16 N3 S) Cl]'
_chemical_formula_moiety 'C14 H16 Cd Cl N3 S'
_chemical_formula_sum 'C14 H16 Cd Cl N3 S'
_chemical_formula_weight 406.21
_chemical_name_systematic
;
{2-[Bis(pyridin-2-ylmethyl)amino]ethane-1-thiolato}chloridocadmium(II)
;
_space_group_crystal_system monoclinic
_space_group_IT_number 14
_space_group_name_Hall '-P 2ybc'
_space_group_name_H-M_alt 'P 1 21/c 1'
_atom_sites_solution_hydrogens geom
_atom_sites_solution_primary other
_audit_creation_method SHELXL-2019/3
_cell_angle_alpha 90
_cell_angle_beta 96.965(3)
_cell_angle_gamma 90
_cell_formula_units_Z 4
_cell_length_a 12.8451(14)
_cell_length_b 7.4508(7)
_cell_length_c 15.9284(17)
_cell_measurement_reflns_used 9498
_cell_measurement_temperature 100(2)
_cell_measurement_theta_max 28.28
_cell_measurement_theta_min 2.576
_cell_volume 1513.2(3)
_computing_cell_refinement
;
<i>SAINT-Plus</i> (Bruker, 2012)
;
_computing_data_collection
;
<i>APEX5</i> (Bruker, 2023)
;
_computing_data_reduction
;
<i>SAINT-Plus</i> (Bruker, 2012)
;
_computing_molecular_graphics
;
<i>ShelXle</i> (H\"ubschle et al., 2011)
;
_computing_publication_material
;
<i>ORTEP-3 for Windows</i> (Farrugia, 2012),
<i>Mercury</i> 2022.3.0 (Macrae <i>et al.</i>,  2020),
<i>CrystalExplorer</i> 21.5 (Spackman <i>et al.</i>,  2021),
<i>OLEX2</i> (Dolomanov <i>et al.</i>,  2009),
<i>PLATON</i> (Spek, 2020)
<i>publCIF</i> (Westrip, 2010)
;
_computing_structure_refinement
;
<i>SHELXL2014/5</i> (Sheldrick, 2015b)
;
_computing_structure_solution
;
<i>SHELXS2014/5</i> (Sheldrick, 2015a)
;
_diffrn_ambient_temperature 100(2)
_diffrn_measured_fraction_theta_full 0.997
_diffrn_measured_fraction_theta_max 0.997
_diffrn_measurement_device_type 'Bruker D8 Venture Photon 3'
_diffrn_measurement_method '\w and \y'
_diffrn_radiation_monochromator 'multi-layer optics'
_diffrn_radiation_source Imus
_diffrn_radiation_type MoK\a
_diffrn_radiation_wavelength 0.71073
_diffrn_reflns_av_R_equivalents 0.0390
_diffrn_reflns_av_unetI/netI 0.0124
_diffrn_reflns_limit_h_max 17
_diffrn_reflns_limit_h_min -17
_diffrn_reflns_limit_k_max 9
_diffrn_reflns_limit_k_min -9
_diffrn_reflns_limit_l_max 21
_diffrn_reflns_limit_l_min -21
_diffrn_reflns_number 209395
_diffrn_reflns_theta_full 25.242
_diffrn_reflns_theta_max 28.295
_diffrn_reflns_theta_min 2.576
_exptl_absorpt_coefficient_mu 1.750
_exptl_absorpt_correction_T_max 1.0000
_exptl_absorpt_correction_T_min 0.8148
_exptl_absorpt_correction_type multi-scan
_exptl_absorpt_process_details
;
(<i>SADABS</i>; Krause <i>et al.</i>,  2015)
;
_exptl_crystal_colour colourless
_exptl_crystal_density_diffrn 1.783
_exptl_crystal_description block
_exptl_crystal_F_000 808
_exptl_crystal_size_max 0.371
_exptl_crystal_size_mid 0.306
_exptl_crystal_size_min 0.238
_refine_diff_density_max 0.400
_refine_diff_density_min -0.406
_refine_ls_extinction_method none
_refine_ls_goodness_of_fit_ref 1.078
_refine_ls_hydrogen_treatment constr
_refine_ls_matrix_type full
_refine_ls_number_parameters 181
_refine_ls_number_reflns 3747
_refine_ls_number_restraints 0
_refine_ls_restrained_S_all 1.078
_refine_ls_R_factor_all 0.0153
_refine_ls_R_factor_gt 0.0148
_refine_ls_shift/su_max 0.003
_refine_ls_shift/su_mean 0.000
_refine_ls_structure_factor_coef Fsqd
_refine_ls_weighting_details 'w=1/[\s^2^(Fo^2^)+(0.0072P)^2^+1.2877P] where P=(Fo^2^+2Fc^2^)/3'
_refine_ls_weighting_scheme calc
_refine_ls_wR_factor_gt 0.0348
_refine_ls_wR_factor_ref 0.0353
_reflns_number_gt 3658
_reflns_number_total 3747
_reflns_threshold_expression 'I > 2\s(I)'
_cod_data_source_file yz2058.cif
_cod_data_source_block I
_cod_original_sg_symbol_H-M 'P 21/c'
_cod_database_code 2023262
_shelx_space_group_comment
;
The symmetry employed for this shelxl refinement is uniquely defined
by the following loop, which should always be used as a source of
symmetry information in preference to the above space-group names.
They are only intended as comments.
;
_shelx_estimated_absorpt_t_min 0.563
_shelx_estimated_absorpt_t_max 0.681

loop_
_space_group_symop_operation_xyz
'x, y, z'
'-x, y+1/2, -z+1/2'
'-x, -y, -z'
'x, -y-1/2, z-1/2'

loop_
_atom_site_type_symbol
_atom_site_label
_atom_site_fract_x
_atom_site_fract_y
_atom_site_fract_z
_atom_site_U_iso_or_equiv
_atom_site_adp_type
_atom_site_calc_flag
_atom_site_occupancy
_atom_site_disorder_assembly
_atom_site_disorder_group
Cd Cd1 0.74709(2) 0.31187(2) 0.58883(2) 0.01483(3) Uani d 1 . .
Cl Cl1 0.70287(3) 0.08478(4) 0.47746(2) 0.02385(7) Uani d 1 . .
S S1 0.84107(3) 0.20129(4) 0.72345(2) 0.02084(7) Uani d 1 . .
N N1 0.75863(8) 0.60172(14) 0.66540(6) 0.0154(2) Uani d 1 . .
N N1A 0.57698(8) 0.41020(15) 0.59984(7) 0.0183(2) Uani d 1 . .
N N1B 0.83627(8) 0.51728(14) 0.51512(6) 0.01542(19) Uani d 1 . .
C C1A 0.49427(11) 0.29875(19) 0.58949(9) 0.0208(3) Uani d 1 . .
H H1A 0.501646 0.186315 0.562702 0.025 Uiso calc 1 . .
C C1B 0.86110(10) 0.48024(17) 0.43735(8) 0.0172(2) Uani d 1 . .
H H1B 0.838155 0.369821 0.411608 0.021 Uiso calc 1 . .
C C1C 0.85864(10) 0.41625(18) 0.77926(8) 0.0199(2) Uani d 1 . .
H H1CA 0.863686 0.393122 0.840820 0.024 Uiso calc 1 . .
H H1CB 0.926067 0.469376 0.767630 0.024 Uiso calc 1 . .
C C2A 0.39857(11) 0.3412(2) 0.61632(9) 0.0236(3) Uani d 1 . .
H H2A 0.341147 0.260232 0.607530 0.028 Uiso calc 1 . .
C C2B 0.91853(10) 0.59597(18) 0.39343(8) 0.0185(2) Uani d 1 . .
H H2B 0.936190 0.565033 0.339052 0.022 Uiso calc 1 . .
C C2C 0.77164(10) 0.55322(18) 0.75572(8) 0.0180(2) Uani d 1 . .
H H2CA 0.704677 0.503679 0.770438 0.022 Uiso calc 1 . .
H H2CB 0.787401 0.663183 0.789789 0.022 Uiso calc 1 . .
C C3A 0.38858(10) 0.5042(2) 0.65621(9) 0.0254(3) Uani d 1 . .
H H3A 0.324587 0.535668 0.676714 0.030 Uiso calc 1 . .
C C3B 0.94985(10) 0.75858(19) 0.43059(8) 0.0211(2) Uani d 1 . .
H H3B 0.989827 0.841014 0.402160 0.025 Uiso calc 1 . .
C C4A 0.47328(10) 0.6211(2) 0.66585(9) 0.0225(3) Uani d 1 . .
H H4A 0.467619 0.734369 0.692343 0.027 Uiso calc 1 . .
C C4B 0.92207(10) 0.79909(17) 0.50963(8) 0.0193(2) Uani d 1 . .
H H4B 0.940726 0.911505 0.535305 0.023 Uiso calc 1 . .
C C5A 0.56633(10) 0.57087(18) 0.63637(8) 0.0179(2) Uani d 1 . .
C C5B 0.86663(9) 0.67381(16) 0.55110(8) 0.0148(2) Uani d 1 . .
C C6A 0.65923(10) 0.69587(17) 0.64093(8) 0.0188(2) Uani d 1 . .
H H6AA 0.661166 0.753150 0.585060 0.023 Uiso calc 1 . .
H H6AB 0.650871 0.791863 0.682566 0.023 Uiso calc 1 . .
C C6B 0.84680(10) 0.70666(17) 0.64152(8) 0.0174(2) Uani d 1 . .
H H6BA 0.910811 0.675772 0.679852 0.021 Uiso calc 1 . .
H H6BB 0.832371 0.835846 0.648930 0.021 Uiso calc 1 . .

loop_
_atom_site_aniso_label
_atom_site_aniso_U_11
_atom_site_aniso_U_22
_atom_site_aniso_U_33
_atom_site_aniso_U_12
_atom_site_aniso_U_13
_atom_site_aniso_U_23
Cd1 0.01714(5) 0.01179(5) 0.01600(5) -0.00086(3) 0.00376(3) -0.00072(3)
Cl1 0.03070(16) 0.01655(14) 0.02427(15) -0.00161(12) 0.00322(12) -0.00640(11)
S1 0.02707(16) 0.01780(15) 0.01783(14) 0.00230(12) 0.00344(12) 0.00358(11)
N1 0.0162(5) 0.0151(5) 0.0152(5) -0.0013(4) 0.0032(4) -0.0003(4)
N1A 0.0181(5) 0.0178(5) 0.0191(5) -0.0005(4) 0.0028(4) -0.0011(4)
N1B 0.0163(5) 0.0145(5) 0.0154(5) -0.0001(4) 0.0015(4) 0.0000(4)
C1A 0.0200(6) 0.0215(6) 0.0209(6) -0.0024(5) 0.0019(5) -0.0014(5)
C1B 0.0176(5) 0.0172(6) 0.0163(5) 0.0012(4) 0.0001(4) -0.0018(4)
C1C 0.0220(6) 0.0219(6) 0.0157(5) -0.0015(5) 0.0019(4) 0.0012(5)
C2A 0.0172(6) 0.0301(7) 0.0231(6) -0.0033(5) 0.0007(5) 0.0014(5)
C2B 0.0176(5) 0.0229(6) 0.0153(5) 0.0027(5) 0.0026(4) 0.0005(5)
C2C 0.0201(6) 0.0206(6) 0.0140(5) -0.0028(5) 0.0044(4) -0.0020(5)
C3A 0.0158(6) 0.0361(8) 0.0243(6) 0.0033(5) 0.0023(5) 0.0002(6)
C3B 0.0215(6) 0.0218(6) 0.0206(6) -0.0025(5) 0.0050(5) 0.0044(5)
C4A 0.0199(6) 0.0246(7) 0.0226(6) 0.0056(5) 0.0015(5) -0.0031(5)
C4B 0.0220(6) 0.0157(6) 0.0206(6) -0.0027(5) 0.0035(5) 0.0001(5)
C5A 0.0178(6) 0.0189(6) 0.0168(5) 0.0016(5) 0.0011(4) 0.0000(5)
C5B 0.0141(5) 0.0145(5) 0.0158(5) 0.0011(4) 0.0015(4) 0.0004(4)
C6A 0.0196(6) 0.0148(6) 0.0222(6) 0.0016(4) 0.0031(5) -0.0013(5)
C6B 0.0210(6) 0.0156(6) 0.0163(5) -0.0051(5) 0.0045(4) -0.0022(4)

loop_
_atom_type_symbol
_atom_type_description
_atom_type_scat_dispersion_real
_atom_type_scat_dispersion_imag
_atom_type_scat_source
C C 0.0033 0.0016 'International Tables Vol C Tables 4.2.6.8 and 6.1.1.4'
H H 0.0000 0.0000 'International Tables Vol C Tables 4.2.6.8 and 6.1.1.4'
N N 0.0061 0.0033 'International Tables Vol C Tables 4.2.6.8 and 6.1.1.4'
Cl Cl 0.1484 0.1585 'International Tables Vol C Tables 4.2.6.8 and 6.1.1.4'
Cd Cd -0.8075 1.2024 'International Tables Vol C Tables 4.2.6.8 and 6.1.1.4'
S S 0.1246 0.1234 'International Tables Vol C Tables 4.2.6.8 and 6.1.1.4'

loop_
_geom_angle_atom_site_label_1
_geom_angle_atom_site_label_2
_geom_angle_atom_site_label_3
_geom_angle_site_symmetry_1
_geom_angle_site_symmetry_3
_geom_angle
_geom_angle_publ_flag
N1A Cd1 N1B . . 110.87(4) y
N1A Cd1 N1 . . 71.91(4) y
N1A Cd1 S1 . . 113.78(3) y
N1A Cd1 Cl1 . . 97.67(3) y
N1B Cd1 N1 . . 70.70(4) y
N1B Cd1 S1 . . 116.16(3) y
N1B Cd1 Cl1 . . 100.00(3) y
S1 Cd1 N1 . . 82.51(3) y
Cl1 Cd1 N1 . . 161.29(3) y
Cl1 Cd1 S1 . . 116.159(13) y
C1C S1 Cd1 . . 98.51(4) ?
C6B N1 C6A . . 110.56(10) ?
C6B N1 C2C . . 112.65(10) ?
C6A N1 C2C . . 111.64(10) ?
C6B N1 Cd1 . . 109.87(7) ?
C6A N1 Cd1 . . 106.73(7) ?
C2C N1 Cd1 . . 105.07(7) ?
C1A N1A C5A . . 118.89(11) ?
C1A N1A Cd1 . . 122.09(9) ?
C5A N1A Cd1 . . 117.23(8) ?
C5B N1B C1B . . 118.99(11) ?
C5B N1B Cd1 . . 119.73(8) ?
C1B N1B Cd1 . . 121.25(8) ?
N1A C1A C2A . . 122.62(13) ?
N1A C1A H1A . . 118.7 ?
C2A C1A H1A . . 118.7 ?
N1B C1B C2B . . 122.69(12) ?
N1B C1B H1B . . 118.7 ?
C2B C1B H1B . . 118.7 ?
C2C C1C S1 . . 114.95(9) ?
C2C C1C H1CA . . 108.5 ?
S1 C1C H1CA . . 108.5 ?
C2C C1C H1CB . . 108.5 ?
S1 C1C H1CB . . 108.5 ?
H1CA C1C H1CB . . 107.5 ?
C3A C2A C1A . . 118.48(13) ?
C3A C2A H2A . . 120.8 ?
C1A C2A H2A . . 120.8 ?
C1B C2B C3B . . 118.37(12) ?
C1B C2B H2B . . 120.8 ?
C3B C2B H2B . . 120.8 ?
N1 C2C C1C . . 113.39(10) ?
N1 C2C H2CA . . 108.9 ?
C1C C2C H2CA . . 108.9 ?
N1 C2C H2CB . . 108.9 ?
C1C C2C H2CB . . 108.9 ?
H2CA C2C H2CB . . 107.7 ?
C2A C3A C4A . . 119.13(13) ?
C2A C3A H3A . . 120.4 ?
C4A C3A H3A . . 120.4 ?
C4B C3B C2B . . 119.07(12) ?
C4B C3B H3B . . 120.5 ?
C2B C3B H3B . . 120.5 ?
C5A C4A C3A . . 119.27(13) ?
C5A C4A H4A . . 120.4 ?
C3A C4A H4A . . 120.4 ?
C3B C4B C5B . . 119.35(12) ?
C3B C4B H4B . . 120.3 ?
C5B C4B H4B . . 120.3 ?
N1A C5A C4A . . 121.57(12) ?
N1A C5A C6A . . 116.68(11) ?
C4A C5A C6A . . 121.72(12) ?
N1B C5B C4B . . 121.48(11) ?
N1B C5B C6B . . 118.39(11) ?
C4B C5B C6B . . 119.96(11) ?
N1 C6A C5A . . 112.04(10) ?
N1 C6A H6AA . . 109.2 ?
C5A C6A H6AA . . 109.2 ?
N1 C6A H6AB . . 109.2 ?
C5A C6A H6AB . . 109.2 ?
H6AA C6A H6AB . . 107.9 ?
N1 C6B C5B . . 112.70(10) ?
N1 C6B H6BA . . 109.1 ?
C5B C6B H6BA . . 109.1 ?
N1 C6B H6BB . . 109.1 ?
C5B C6B H6BB . . 109.1 ?
H6BA C6B H6BB . . 107.8 ?

loop_
_geom_bond_atom_site_label_1
_geom_bond_atom_site_label_2
_geom_bond_site_symmetry_2
_geom_bond_distance
_geom_bond_publ_flag
Cd1 N1A . 2.3313(11) y
Cd1 N1B . 2.3151(11) y
Cd1 N1 . 2.4758(11) y
Cd1 S1 . 2.4710(4) y
Cd1 Cl1 . 2.4674(4) y
S1 C1C . 1.8324(14) ?
N1 C6B . 1.4639(15) ?
N1 C6A . 1.4676(16) ?
N1 C2C . 1.4730(15) ?
N1A C1A . 1.3427(17) ?
N1A C5A . 1.3452(17) ?
N1B C5B . 1.3366(16) ?
N1B C1B . 1.3447(16) ?
C1A C2A . 1.3862(19) ?
C1A H1A . 0.9500 ?
C1B C2B . 1.3792(18) ?
C1B H1B . 0.9500 ?
C1C C2C . 1.5261(18) ?
C1C H1CA . 0.9900 ?
C1C H1CB . 0.9900 ?
C2A C3A . 1.384(2) ?
C2A H2A . 0.9500 ?
C2B C3B . 1.3865(19) ?
C2B H2B . 0.9500 ?
C2C H2CA . 0.9900 ?
C2C H2CB . 0.9900 ?
C3A C4A . 1.388(2) ?
C3A H3A . 0.9500 ?
C3B C4B . 1.3828(18) ?
C3B H3B . 0.9500 ?
C4A C5A . 1.3876(18) ?
C4A H4A . 0.9500 ?
C4B C5B . 1.3889(17) ?
C4B H4B . 0.9500 ?
C5A C6A . 1.5085(18) ?
C5B C6B . 1.5126(17) ?
C6A H6AA . 0.9900 ?
C6A H6AB . 0.9900 ?
C6B H6BA . 0.9900 ?
C6B H6BB . 0.9900 ?

loop_
_geom_hbond_atom_site_label_D
_geom_hbond_atom_site_label_H
_geom_hbond_atom_site_label_A
_geom_hbond_site_symmetry_A
_geom_hbond_distance_DH
_geom_hbond_distance_HA
_geom_hbond_distance_DA
_geom_hbond_angle_DHA
_geom_hbond_publ_flag
C2A H2A Cl1 3_656 0.95 2.93 3.6784(15) 136.8 yes
C2B H2B S1 4_565 0.95 2.88 3.5459(14) 128.4 yes
C6B H6BB S1 1_565 0.99 2.97 3.9133(13) 160.3 yes

loop_
_geom_torsion_atom_site_label_1
_geom_torsion_atom_site_label_2
_geom_torsion_atom_site_label_3
_geom_torsion_atom_site_label_4
_geom_torsion_site_symmetry_1
_geom_torsion_site_symmetry_2
_geom_torsion_site_symmetry_3
_geom_torsion_site_symmetry_4
_geom_torsion
_geom_torsion_publ_flag
C5A N1A C1A C2A . . . . -1.2(2) ?
Cd1 N1A C1A C2A . . . . 163.14(10) ?
C5B N1B C1B C2B . . . . 1.21(18) ?
Cd1 N1B C1B C2B . . . . -176.79(9) ?
Cd1 S1 C1C C2C . . . . 31.48(9) ?
N1A C1A C2A C3A . . . . -0.8(2) ?
N1B C1B C2B C3B . . . . -1.37(19) ?
C6B N1 C2C C1C . . . . -69.38(14) ?
C6A N1 C2C C1C . . . . 165.53(10) ?
Cd1 N1 C2C C1C . . . . 50.21(11) ?
S1 C1C C2C N1 . . . . -59.72(13) ?
C1A C2A C3A C4A . . . . 1.8(2) ?
C1B C2B C3B C4B . . . . -0.36(19) ?
C2A C3A C4A C5A . . . . -0.9(2) ?
C2B C3B C4B C5B . . . . 2.2(2) ?
C1A N1A C5A C4A . . . . 2.09(19) ?
Cd1 N1A C5A C4A . . . . -162.98(10) ?
C1A N1A C5A C6A . . . . -175.86(12) ?
Cd1 N1A C5A C6A . . . . 19.08(14) ?
C3A C4A C5A N1A . . . . -1.1(2) ?
C3A C4A C5A C6A . . . . 176.77(12) ?
C1B N1B C5B C4B . . . . 0.69(18) ?
Cd1 N1B C5B C4B . . . . 178.72(9) ?
C1B N1B C5B C6B . . . . -174.55(11) ?
Cd1 N1B C5B C6B . . . . 3.49(14) ?
C3B C4B C5B N1B . . . . -2.37(19) ?
C3B C4B C5B C6B . . . . 172.79(12) ?
C6B N1 C6A C5A . . . . 160.44(10) ?
C2C N1 C6A C5A . . . . -73.31(13) ?
Cd1 N1 C6A C5A . . . . 40.98(11) ?
N1A C5A C6A N1 . . . . -42.59(15) ?
C4A C5A C6A N1 . . . . 139.47(12) ?
C6A N1 C6B C5B . . . . -85.38(13) ?
C2C N1 C6B C5B . . . . 148.94(11) ?
Cd1 N1 C6B C5B . . . . 32.17(12) ?
N1B C5B C6B N1 . . . . -25.47(16) ?
C4B C5B C6B N1 . . . . 159.22(11) ?
